data_2006097
loop_
_publ_author_name
'Elerman, Yal\,cin'
'Geselle, Marcus'

_publ_contact_author
;
Yalcin ELERMAN
Dept. of Engineering Pyhsics,
Faculty of Sciences University of Ankara,
06100 Besevler - Ankara, Turkey
;
_publ_section_title
;
 Bis[<i>N</i>-(4-bromophenyl)salicylaldimine]copper(II)
;
_journal_issue 5
_journal_name_full 'Acta Crystallographica Section C'
_journal_page_first 549
_journal_page_last 551
_journal_paper_doi 10.1107/S010827019601387X
_journal_volume 53
_journal_year 1997
_chemical_formula_iupac '[Cu (C13 H9 Br N O)2]'
_chemical_formula_sum 'C26 H18 Br2 Cu N2 O2'
_chemical_formula_weight 613.78
_chemical_name_systematic
;
 bis[N-(4-bromophenyl)salicylaldimine]copper(II)
;
_space_group_IT_number 14
_symmetry_cell_setting monoclinic
_symmetry_space_group_name_Hall '-P 2ybc'
_symmetry_space_group_name_H-M 'P 1 21/c 1'
_cell_angle_alpha 90.00
_cell_angle_beta 99.13(2)
_cell_angle_gamma 90.00
_cell_formula_units_Z 2
_cell_length_a 13.843(2)
_cell_length_b 10.683(2)
_cell_length_c 8.155(2)
_cell_measurement_reflns_used 25
_cell_measurement_temperature 293(2)
_cell_measurement_theta_max 12.6
_cell_measurement_theta_min 3.3
_cell_volume 1190.7(4)
_computing_cell_refinement 'Enraf-Nonius SDP-Plus'
_computing_data_collection 'Enraf-Nonius SDP-Plus (Frenz, 1985)'
_computing_data_reduction 'Enraf-Nonius SDP-Plus'
_computing_molecular_graphics 'ORTEPII (Johnson, 1976)'
_computing_publication_material Xtal3.0
_computing_structure_refinement 'SHELXL93 (Sheldrick,1993)'
_computing_structure_solution 'Xtal3.0 (Hall & Stewart, 1990)'
_diffrn_ambient_temperature 293(2)
_diffrn_measurement_device CAD-4
_diffrn_measurement_method \w/2\q
_diffrn_radiation_monochromator graphite
_diffrn_radiation_source 'fine-focus sealed tube'
_diffrn_radiation_type MoK\a
_diffrn_radiation_wavelength 0.71073
_diffrn_reflns_av_sigmaI/netI 0.0284
_diffrn_reflns_limit_h_max 15
_diffrn_reflns_limit_h_min 0
_diffrn_reflns_limit_k_max 11
_diffrn_reflns_limit_k_min 0
_diffrn_reflns_limit_l_max 8
_diffrn_reflns_limit_l_min -8
_diffrn_reflns_number 1656
_diffrn_reflns_theta_max 22.98
_diffrn_reflns_theta_min 1.49
_diffrn_standards_decay_% 2.4
_diffrn_standards_interval_time 120
_diffrn_standards_number 3
_exptl_absorpt_coefficient_mu 4.3
_exptl_absorpt_correction_T_max 0.84
_exptl_absorpt_correction_T_min 0.25
_exptl_absorpt_correction_type '\y scan (Kopfman & Huber, 1968; North, Phillips & Mathews, 1968)'
_exptl_crystal_colour black
_exptl_crystal_density_diffrn 1.712
_exptl_crystal_density_meas ?
_exptl_crystal_description plate
_exptl_crystal_F_000 606
_exptl_crystal_size_max 0.33
_exptl_crystal_size_mid 0.33
_exptl_crystal_size_min 0.04
_refine_diff_density_max 0.813
_refine_diff_density_min -0.408
_refine_ls_extinction_method none
_refine_ls_goodness_of_fit_obs 1.117
_refine_ls_hydrogen_treatment constr
_refine_ls_matrix_type full
_refine_ls_number_parameters 151
_refine_ls_number_reflns 1463
_refine_ls_number_restraints 0
_refine_ls_restrained_S_obs 1.117
_refine_ls_R_factor_obs .0434
_refine_ls_shift/esd_max 0.000
_refine_ls_shift/esd_mean 0.000
_refine_ls_structure_factor_coef Fsqd
_refine_ls_weighting_details 'w = 1/[\s^2^(Fo^2^)+(0.0851P)^2^+0.7231P] where P=(Fo^2^+2Fc^2^)/3'
_refine_ls_weighting_scheme calc
_refine_ls_wR_factor_obs .1208
_reflns_number_observed 1229
_reflns_number_total 1656
_reflns_observed_criterion >2sigma(I)
_cod_data_source_file cf1096.cif
_cod_data_source_block CF1096
_cod_depositor_comments
;
 Changing the _atom_site_occupancy data item value from '.' to '1'
 for atom 'Cu1' that was previously erroneously left out.

 Antanas Vaitkus,
 2017-02-10

 Changing the _atom_site_occupancy data item value from '.' to '1'
 for all fully occupied atom sites.

 Antanas Vaitkus,
 2017-02-10

The following automatic conversions were performed:

'_exptl_crystal_density_meas' value 'none' was changed to '?' - the
value is perceived as not measured.

Automatic conversion script
Id: cif_fix_values 3008 2015-01-20 13:52:24Z robertas 

The following automatic conversions were performed:

'_refine_ls_weighting_scheme' value 'calc w =
1/[\s^2^(Fo^2^)+(0.0851P)^2^+0.7231P] where P=(Fo^2^+2Fc^2^)/3' was
changed to 'calc'. New tag '_refine_ls_weighting_details' was
created. The value of the new tag was set to 'w =
1/[\s^2^(Fo^2^)+(0.0851P)^2^+0.7231P] where P=(Fo^2^+2Fc^2^)/3'.

Automatic conversion script
Id: cif_fix_values 3143 2015-03-26 13:38:13Z robertas 
;
_cod_original_cell_volume 1190.7(3)
_cod_original_sg_symbol_H-M 'P 21/c'
_cod_original_formula_sum 'C26 H18 Cu N2 O2 Br2'
_cod_database_code 2006097
_cod_database_fobs_code 2006097

loop_
_symmetry_equiv_pos_as_xyz
'x, y, z'
'-x, 1/2+y, 1/2-z'
'-x, -y, -z'
'x, 1/2-y, 1/2+z'

loop_
_atom_site_aniso_label
_atom_site_aniso_U_11
_atom_site_aniso_U_22
_atom_site_aniso_U_33
_atom_site_aniso_U_12
_atom_site_aniso_U_13
_atom_site_aniso_U_23
Cu1 .0460(5) .0500(5) .0452(5) .0052(4) .0040(4) .0054(4)
Br1 .0477(5) .2025(12) .1741(10) .0084(6) .0210(5) .0664(8)
N1 .044(2) .042(2) .052(2) -.004(2) .003(2) .002(2)
O1 .059(2) .063(2) .052(2) .014(2) .012(2) .012(2)
C1 .055(3) .041(3) .043(3) -.004(2) -.001(2) .002(2)
C2 .052(3) .039(2) .044(3) -.005(2) .006(2) -.003(2)
C3 .053(3) .047(3) .042(3) .001(2) .001(2) -.003(2)
C4 .047(3) .063(3) .054(3) .007(3) .004(2) -.001(2)
C5 .064(4) .063(3) .063(3) -.010(3) .021(3) -.006(3)
C6 .071(4) .054(3) .059(3) -.005(3) .024(3) .004(3)
C7 .072(4) .046(3) .046(3) .001(3) .004(3) .002(2)
C8 .049(3) .059(3) .045(3) -.002(3) -.002(2) .001(2)
C9 .060(4) .064(3) .060(3) -.009(3) .010(3) .002(3)
C10 .058(4) .095(5) .068(4) -.023(4) .010(3) .012(4)
C11 .042(3) .118(6) .084(4) -.007(4) .003(3) .022(4)
C12 .056(4) .088(5) .116(6) .010(4) .011(4) .028(4)
C13 .050(3) .056(3) .096(4) .005(3) .009(3) .015(3)

loop_
_atom_site_label
_atom_site_fract_x
_atom_site_fract_y
_atom_site_fract_z
_atom_site_U_iso_or_equiv
_atom_site_thermal_displace_type
_atom_site_calc_flag
_atom_site_refinement_flags
_atom_site_occupancy
_atom_site_disorder_group
_atom_site_type_symbol
Cu1 .5 .5 .5 .0474(3) Uani . . 1 . Cu
Br1 1.02545(6) .35580(13) .6921(2) .1411(6) Uani . . 1 . Br
N1 .5897(3) .4277(3) .6966(5) .0460(10) Uani . . 1 . N
O1 .4030(3) .5303(3) .6321(4) .0580(10) Uani . . 1 . O
C1 .5568(4) .3860(4) .8257(6) .0470(10) Uani . . 1 . C
C2 .4593(4) .3904(4) .8558(6) .0450(10) Uani . . 1 . C
C3 .3857(4) .4614(5) .7584(6) .0470(10) Uani . . 1 . C
C4 .2921(4) .4608(5) .8014(7) .0550(10) Uani . . 1 . C
C5 .2710(5) .3924(6) .9337(7) .0620(10) Uani . . 1 . C
C6 .3430(5) .3242(5) 1.0315(7) .0590(10) Uani . . 1 . C
C7 .4345(4) .3236(5) .9927(6) .0550(10) Uani . . 1 . C
C8 .6928(4) .4100(5) .6952(6) .0520(10) Uani . . 1 . C
C9 .7486(5) .5092(5) .6558(7) .0610(10) Uani . . 1 . C
C10 .8486(5) .4942(7) .6574(7) .074(2) Uani . . 1 . C
C11 .8894(5) .3780(8) .6944(8) .082(2) Uani . . 1 . C
C12 .8343(5) .2785(7) .7300(10) .087(2) Uani . . 1 . C
C13 .7363(4) .2958(5) .7322(8) .068(2) Uani . . 1 . C
H1 .6023 .3491 .9077 .060 Uiso . . 1 . H
H4 .2430 .5078 .7390 .070 Uiso . . 1 . H
H5 .2075 .3920 .9577 .070 Uiso . . 1 . H
H6 .3288 .2794 1.1225 .070 Uiso . . 1 . H
H7 .4829 .2776 1.0587 .070 Uiso . . 1 . H
H9 .7194 .5864 .6282 .070 Uiso . . 1 . H
H10 .8870 .5612 .6340 .070 Uiso . . 1 . H
H12 .8628 .2003 .7524 .090 Uiso . . 1 . H
H13 .6988 .2290 .7592 .070 Uiso . . 1 . H

loop_
_atom_type_symbol
_atom_type_description
_atom_type_scat_dispersion_real
_atom_type_scat_dispersion_imag
_atom_type_scat_source
C C 0.0033 0.0016 'International Tables Vol C Tables 4.2.6.8 and 6.1.1.4'
H H 0.0000 0.0000 'International Tables Vol C Tables 4.2.6.8 and 6.1.1.4'
N N 0.0061 0.0033 'International Tables Vol C Tables 4.2.6.8 and 6.1.1.4'
O O 0.0106 0.0060 'International Tables Vol C Tables 4.2.6.8 and 6.1.1.4'
Br Br -0.2901 2.4595 'International Tables Vol C Tables 4.2.6.8 and 6.1.1.4'
Cu Cu ? ? 'International Tables Vol C Tables 4.2.6.8 and 6.1.1.4'

loop_
_geom_angle_atom_site_label_1
_geom_angle_atom_site_label_2
_geom_angle_atom_site_label_3
_geom_angle_site_symmetry_1
_geom_angle_site_symmetry_3
_geom_angle
_geom_angle_publ_flag
O1 Cu1 O1 . 3_666 180.0 ?
O1 Cu1 N1 . 3_666 89.1(2) ?
O1 Cu1 N1 3_666 3_666 90.9(2) ?
O1 Cu1 N1 . . 90.9(2) y
O1 Cu1 N1 3_666 . 89.1(2) ?
N1 Cu1 N1 3_666 . 180.0 ?
C1 N1 C8 . . 116.0(4) y
C1 N1 Cu1 . . 121.8(3) y
C8 N1 Cu1 . . 122.0(3) y
C3 O1 Cu1 . . 125.9(3) y
N1 C1 C2 . . 127.0(4) y
C3 C2 C7 . . 118.2(5) n
C3 C2 C1 . . 123.1(5) ?
C7 C2 C1 . . 118.7(5) n
O1 C3 C4 . . 119.3(5) n
O1 C3 C2 . . 122.4(5) n
C4 C3 C2 . . 118.2(5) n
C5 C4 C3 . . 121.5(5) n
C4 C5 C6 . . 120.6(5) n
C7 C6 C5 . . 119.0(5) n
C6 C7 C2 . . 122.4(5) n
C13 C8 C9 . . 119.4(5) n
C13 C8 N1 . . 121.1(5) n
C9 C8 N1 . . 119.5(5) n
C8 C9 C10 . . 120.2(6) n
C11 C10 C9 . . 118.7(6) n
C12 C11 C10 . . 121.6(6) n
C12 C11 Br1 . . 119.5(6) n
C10 C11 Br1 . . 118.9(5) n
C11 C12 C13 . . 119.0(6) n
C12 C13 C8 . . 121.2(6) n

loop_
_geom_bond_atom_site_label_1
_geom_bond_atom_site_label_2
_geom_bond_site_symmetry_2
_geom_bond_distance
_geom_bond_publ_flag
Cu1 N1 . 2.019(4) y
Cu1 O1 . 1.879(4) y
Cu1 N1 3_666 2.019(4) ?
Cu1 O1 3_666 1.879(4) ?
Br1 C11 . 1.901(7) ?
N1 C1 . 1.291(6) y
N1 C8 . 1.441(7) n
O1 C3 . 1.318(6) y
C1 N1 . 1.291(6) n
C1 C2 . 1.411(7) y
C2 C1 . 1.411(7) n
C2 C3 . 1.410(7) n
C2 C7 . 1.412(7) n
C3 O1 . 1.318(6) n
C3 C2 . 1.410(7) n
C3 C4 . 1.395(7) n
C4 C5 . 1.372(8) n
C5 C6 . 1.382(8) n
C6 C7 . 1.354(8) n
C7 C2 . 1.412(7) n
C8 C9 . 1.380(7) n
C8 C13 . 1.373(8) n
C9 C10 . 1.391(9) n
C10 C9 . 1.391(9) n
C10 C11 . 1.377(10) n
C11 C12 . 1.366(10) n
C12 C13 . 1.371(9) n
